data_7027535
loop_
_publ_author_name
'Chojnacki, Jaroslaw'
'Becker, Barbara'
'Konitz, Atoni'
'Potrzebowski, Marek J.'
'Wojnowski, Wieslaw'

_publ_contact_author 'Barbara Becker'
_publ_section_title
;
 Synthesis, X-ray and solid state NMR studies on silver(I)
 silanethiolates. Crystal structure of
 bis[(triphenylphosphine)(tri-o-tolylsilanethiolato)silver(I)]--toluene(1/2),
 [{Ag[SSi(C6H4Me-o)3](PPh3)}2]&#x00B7;2C6H5Me&#x200A;&#x2020;
;
_journal_issue 17
_journal_name_full 'Journal of the Chemical Society, Dalton Transactions'
_journal_page_first 3063
_journal_paper_doi 10.1039/a903694f
_journal_year 1999
_chemical_formula_sum 'C46 H44 Ag P S Si'
_chemical_formula_weight 795.80
_chemical_name_systematic
; 
 bis{tri-o-tolylsilanethiolato(tri-phenylphosphine)silver(I)}bis(toluene) 
;
_space_group_IT_number 2
_symmetry_cell_setting triclinic
_symmetry_space_group_name_Hall '-P 1'
_symmetry_space_group_name_H-M 'P -1'
_atom_sites_solution_hydrogens geom
_atom_sites_solution_primary direct
_atom_sites_solution_secondary difmap
_audit_creation_method 'manual editing of form.cif'
_cell_angle_alpha 115.15(3)
_cell_angle_beta 99.76(3)
_cell_angle_gamma 107.71(3)
_cell_formula_units_Z 2
_cell_length_a 12.824(3)
_cell_length_b 13.667(3)
_cell_length_c 14.524(3)
_cell_measurement_temperature 293(2)
_cell_measurement_theta_max 30.00
_cell_measurement_theta_min 1.65
_cell_volume 2059.0(13)
_computing_structure_refinement 'SHELXL-97 (Sheldrick, 1997)'
_computing_structure_solution 'SHELXS-97 (Sheldrick, 1990)'
_diffrn_ambient_temperature 293(2)
_diffrn_measured_fraction_theta_full 0.673
_diffrn_measured_fraction_theta_max 0.673
_diffrn_radiation_monochromator graphite
_diffrn_radiation_source 'fine-focus sealed tube'
_diffrn_radiation_type MoK\a
_diffrn_radiation_wavelength 0.71073
_diffrn_reflns_av_R_equivalents 0.0154
_diffrn_reflns_av_sigmaI/netI 0.0420
_diffrn_reflns_limit_h_max 16
_diffrn_reflns_limit_h_min 0
_diffrn_reflns_limit_k_max 17
_diffrn_reflns_limit_k_min -17
_diffrn_reflns_limit_l_max 20
_diffrn_reflns_limit_l_min -20
_diffrn_reflns_number 8352
_diffrn_reflns_theta_full 30.00
_diffrn_reflns_theta_max 30.00
_diffrn_reflns_theta_min 1.65
_diffrn_standards_decay_% 27.6
_exptl_absorpt_coefficient_mu 0.638
_exptl_crystal_colour colorless
_exptl_crystal_density_diffrn 1.284
_exptl_crystal_density_method 'not measured'
_exptl_crystal_description prism
_exptl_crystal_F_000 824
_exptl_crystal_size_max 0.4
_exptl_crystal_size_mid 0.25
_exptl_crystal_size_min 0.25
_refine_diff_density_max 0.332
_refine_diff_density_min -0.296
_refine_diff_density_rms 0.044
_refine_ls_extinction_method none
_refine_ls_goodness_of_fit_ref 0.998
_refine_ls_hydrogen_treatment mixed
_refine_ls_matrix_type full
_refine_ls_number_parameters 520
_refine_ls_number_reflns 8063
_refine_ls_number_restraints 108
_refine_ls_restrained_S_all 0.998
_refine_ls_R_factor_all 0.0927
_refine_ls_R_factor_gt 0.0267
_refine_ls_shift/su_max 0.028
_refine_ls_shift/su_mean 0.002
_refine_ls_structure_factor_coef Fsqd
_refine_ls_weighting_details 'w=1/[\s^2^(Fo^2^)+(0.0487P)^2^+0.2120P] where P=(Fo^2^+2Fc^2^)/3'
_refine_ls_weighting_scheme calc
_refine_ls_wR_factor_gt 0.0716
_refine_ls_wR_factor_ref 0.0899
_reflns_number_gt 4436
_reflns_number_total 8063
_reflns_threshold_expression >2sigma(I)
_cod_data_source_file 903694fsup1.cif
_cod_data_source_block c090498
_cod_depositor_comments
;
The following automatic conversions were performed:

'_refine_ls_weighting_scheme' value 'calc
w=1/[\s^2^(Fo^2^)+(0.0487P)^2^+0.2120P] where P=(Fo^2^+2Fc^2^)/3' was
changed to 'calc'. New tag '_refine_ls_weighting_details' was
created. The value of the new tag was set to
'w=1/[\s^2^(Fo^2^)+(0.0487P)^2^+0.2120P] where P=(Fo^2^+2Fc^2^)/3'.

Automatic conversion script
Id: cif_fix_values 3143 2015-03-26 13:38:13Z robertas 
;
_cod_original_cell_volume 2059.0(8)
_cod_original_sg_symbol_H-M P-1
_cod_database_code 7027535

loop_
_symmetry_equiv_pos_as_xyz
'x, y, z'
'-x, -y, -z'

loop_
_atom_site_label
_atom_site_type_symbol
_atom_site_fract_x
_atom_site_fract_y
_atom_site_fract_z
_atom_site_U_iso_or_equiv
_atom_site_adp_type
_atom_site_occupancy
_atom_site_calc_flag
_atom_site_refinement_flags
_atom_site_disorder_assembly
_atom_site_disorder_group
Ag1 Ag 0.506221(14) 0.104176(16) 0.628809(14) 0.06237(7) Uani 1 d . . .
S2 S 0.52721(4) -0.08514(5) 0.56344(4) 0.04984(12) Uani 1 d . . .
P3 P 0.50798(5) 0.26986(5) 0.78028(4) 0.04986(13) Uani 1 d . . .
Si4 Si 0.69247(4) -0.04126(5) 0.66474(4) 0.04345(12) Uani 1 d . . .
C5 C 0.67497(19) -0.0590(2) 0.78475(17) 0.0519(5) Uani 1 d . . .
C6 C 0.7646(2) -0.0469(2) 0.86465(19) 0.0699(7) Uani 1 d . . .
C7 C 0.7404(3) -0.0617(3) 0.9489(2) 0.0882(9) Uani 1 d . . .
H7 H 0.8016 -0.0517 1.0050 0.106 Uiso 1 d R . .
C8 C 0.6319(3) -0.0877(3) 0.9564(2) 0.0896(9) Uani 1 d . . .
H8 H 0.6208 -0.0957 1.0170 0.108 Uiso 1 d R . .
C9 C 0.5431(3) -0.1019(2) 0.8787(2) 0.0775(7) Uani 1 d . . .
H9 H 0.4662 -0.1228 0.8828 0.093 Uiso 1 d R . .
C10 C 0.5650(2) -0.0880(2) 0.79382(19) 0.0603(6) Uani 1 d . . .
H10 H 0.5016 -0.1007 0.7378 0.072 Uiso 1 d R . .
C11 C 0.8874(3) -0.0178(4) 0.8628(3) 0.1061(11) Uani 1 d . . .
H11A H 0.9064 0.0365 0.8363 0.127 Uiso 0.61(4) calc PR . .
H11B H 0.8928 -0.0897 0.8161 0.127 Uiso 0.61(4) calc PR . .
H11C H 0.9410 0.0185 0.9349 0.127 Uiso 0.61(4) calc PR . .
H11D H 0.9204 -0.0596 0.8886 0.127 Uiso 0.39(4) calc PR . .
H11E H 0.9340 0.0665 0.9087 0.127 Uiso 0.39(4) calc PR . .
H11F H 0.8858 -0.0416 0.7900 0.127 Uiso 0.39(4) calc PR . .
C12 C 0.79295(17) 0.1202(2) 0.71915(18) 0.0518(5) Uani 1 d . . .
C13 C 0.82583(19) 0.1667(2) 0.6536(2) 0.0641(6) Uani 1 d . . .
C14 C 0.8944(2) 0.2885(3) 0.7017(3) 0.0887(9) Uani 1 d . . .
H14 H 0.9191 0.3202 0.6575 0.106 Uiso 1 d R . .
C15 C 0.9288(3) 0.3640(3) 0.8105(4) 0.1087(12) Uani 1 d . . .
H15 H 0.9739 0.4480 0.8421 0.130 Uiso 1 d R . .
C16 C 0.8978(3) 0.3208(3) 0.8759(3) 0.0969(11) Uani 1 d . . .
H16 H 0.9182 0.3739 0.9521 0.116 Uiso 1 d R . .
C17 C 0.8300(2) 0.2003(2) 0.8300(2) 0.0689(7) Uani 1 d . . .
H17 H 0.8144 0.1701 0.8774 0.083 Uiso 1 d R . .
C18 C 0.7895(2) 0.0913(3) 0.5335(2) 0.0820(8) Uani 1 d . . .
H18A H 0.7058 0.0525 0.5026 0.098 Uiso 0.53(3) calc PR . .
H18B H 0.8201 0.0323 0.5165 0.098 Uiso 0.53(3) calc PR . .
H18C H 0.8190 0.1406 0.5042 0.098 Uiso 0.53(3) calc PR . .
H18D H 0.8575 0.0978 0.5130 0.098 Uiso 0.47(3) calc PR . .
H18E H 0.7432 0.1179 0.4990 0.098 Uiso 0.47(3) calc PR . .
H18F H 0.7443 0.0097 0.5113 0.098 Uiso 0.47(3) calc PR . .
C19 C 0.75925(19) -0.1426(2) 0.59253(17) 0.0544(5) Uani 1 d . . .
C20 C 0.7019(2) -0.2671(2) 0.5372(2) 0.0695(7) Uani 1 d . . .
C21 C 0.7619(4) -0.3336(3) 0.4908(3) 0.1077(11) Uani 1 d . . .
H21 H 0.7204 -0.4188 0.4477 0.129 Uiso 1 d R . .
C22 C 0.8743(4) -0.2808(4) 0.4989(4) 0.1317(14) Uani 1 d . . .
H22 H 0.9119 -0.3308 0.4668 0.158 Uiso 1 d R . .
C23 C 0.9324(3) -0.1598(4) 0.5539(3) 0.1093(11) Uani 1 d . . .
H23 H 1.0130 -0.1272 0.5611 0.131 Uiso 1 d R . .
C24 C 0.8746(2) -0.0916(3) 0.5996(2) 0.0734(7) Uani 1 d . . .
H24 H 0.9160 -0.0066 0.6346 0.088 Uiso 1 d R . .
C25 C 0.5787(3) -0.3313(2) 0.5267(3) 0.0858(9) Uani 1 d . . .
H25A H 0.5594 -0.4149 0.4958 0.103 Uiso 1 d R . .
H25B H 0.5265 -0.3199 0.4805 0.103 Uiso 1 d R . .
H25C H 0.5713 -0.3003 0.5970 0.103 Uiso 1 d R . .
C26 C 0.5571(2) 0.4057(2) 0.77436(18) 0.0600(6) Uani 1 d . . .
C27 C 0.5044(3) 0.4825(2) 0.7985(2) 0.0753(7) Uani 1 d . . .
H27 H 0.4383 0.4666 0.8213 0.090 Uiso 1 d R . .
C28 C 0.5478(4) 0.5847(3) 0.7931(3) 0.1068(12) Uani 1 d . . .
H28 H 0.5068 0.6345 0.8025 0.128 Uiso 1 d R . .
C29 C 0.6421(4) 0.6093(4) 0.7626(3) 0.1279(18) Uani 1 d . . .
H29 H 0.6764 0.6830 0.7637 0.154 Uiso 1 d R . .
C30 C 0.6957(4) 0.5351(4) 0.7391(4) 0.1343(17) Uani 1 d . . .
H30 H 0.7645 0.5579 0.7213 0.161 Uiso 1 d R . .
C31 C 0.6527(3) 0.4308(3) 0.7421(3) 0.0963(10) Uani 1 d . . .
H31 H 0.6883 0.3762 0.7188 0.116 Uiso 1 d R . .
C32 C 0.36662(18) 0.24938(18) 0.79694(17) 0.0495(5) Uani 1 d . . .
C33 C 0.2720(2) 0.2122(2) 0.70825(19) 0.0647(6) Uani 1 d . . .
H33 H 0.2811 0.1891 0.6388 0.078 Uiso 1 d R . .
C34 C 0.1625(2) 0.1940(3) 0.7166(2) 0.0788(8) Uani 1 d . . .
H34 H 0.0990 0.1751 0.6571 0.095 Uiso 1 d R . .
C35 C 0.1465(2) 0.2118(3) 0.8130(2) 0.0783(8) Uani 1 d . . .
H35 H 0.0705 0.1967 0.8190 0.094 Uiso 1 d R . .
C36 C 0.2396(2) 0.2469(2) 0.9000(2) 0.0722(7) Uani 1 d . . .
H36 H 0.2297 0.2629 0.9683 0.087 Uiso 1 d R . .
C37 C 0.3487(2) 0.2662(2) 0.89307(19) 0.0585(6) Uani 1 d . . .
H37 H 0.4123 0.2886 0.9544 0.070 Uiso 1 d R . .
C38 C 0.60304(17) 0.3115(2) 0.91193(17) 0.0496(5) Uani 1 d . . .
C39 C 0.6103(2) 0.2215(2) 0.9287(2) 0.0634(6) Uani 1 d . . .
H39 H 0.5679 0.1403 0.8704 0.076 Uiso 1 d R . .
C40 C 0.6786(2) 0.2479(3) 1.0284(2) 0.0788(7) Uani 1 d . . .
H40 H 0.6844 0.1852 1.0398 0.095 Uiso 1 d R . .
C41 C 0.7392(3) 0.3630(3) 1.1096(2) 0.0884(9) Uani 1 d . . .
H41 H 0.7841 0.3816 1.1795 0.106 Uiso 1 d R . .
C42 C 0.7337(3) 0.4547(3) 1.0939(2) 0.0861(9) Uani 1 d . . .
H42 H 0.7762 0.5358 1.1522 0.103 Uiso 1 d R . .
C43 C 0.6658(2) 0.4282(2) 0.9945(2) 0.0697(7) Uani 1 d . . .
H43 H 0.6651 0.4923 0.9831 0.084 Uiso 1 d R . .
C44 C 0.9053(9) 0.2747(10) 0.2864(10) 0.132(4) Uani 0.564(7) d PDU A 2
C45 C 0.8271(9) 0.1683(10) 0.2663(11) 0.149(5) Uani 0.564(7) d PDU A 2
H45 H 0.8315 0.0956 0.2200 0.178 Uiso 0.564(7) d PR A 2
C46 C 0.7488(10) 0.1513(10) 0.3114(10) 0.158(6) Uani 0.564(7) d PDU A 2
H46 H 0.6926 0.0787 0.3005 0.189 Uiso 0.564(7) d PR A 2
C47 C 0.7470(8) 0.2523(9) 0.3826(8) 0.134(4) Uani 0.564(7) d PDU A 2
H47 H 0.6865 0.2466 0.4136 0.161 Uiso 0.564(7) d PR A 2
C48 C 0.8272(10) 0.3684(10) 0.4130(9) 0.160(5) Uani 0.564(7) d PDU A 2
H48 H 0.8216 0.4358 0.4677 0.192 Uiso 0.564(7) d PR A 2
C49 C 0.8967(14) 0.3752(9) 0.3542(13) 0.177(8) Uani 0.564(7) d PDU A 2
H49 H 0.9443 0.4558 0.3752 0.213 Uiso 0.564(7) d PR A 2
C50 C 0.9895(9) 0.2836(13) 0.2298(11) 0.221(6) Uani 0.564(7) d PDU A 2
H50A H 1.0485 0.2597 0.2499 0.265 Uiso 0.564(7) d PR A 2
H50B H 1.0253 0.3659 0.2499 0.265 Uiso 0.564(7) d PR A 2
H50C H 0.9492 0.2354 0.1528 0.265 Uiso 0.564(7) d PR A 2
C44A C 0.8006(10) 0.2928(11) 0.3666(10) 0.117(4) Uani 0.436(7) d PDU A 3
C45A C 0.7713(14) 0.1755(10) 0.3103(15) 0.167(10) Uani 0.436(7) d PDU A 3
H45A H 0.7143 0.1075 0.3059 0.201 Uiso 0.436(7) d PR A 3
C46A C 0.8235(19) 0.1199(16) 0.2518(16) 0.309(16) Uani 0.436(7) d PDU A 3
H46A H 0.7957 0.0427 0.1886 0.371 Uiso 0.436(7) d PR A 3
C47A C 0.9089(16) 0.1976(19) 0.2405(15) 0.247(14) Uani 0.436(7) d PDU A 3
H47A H 0.9513 0.1591 0.2012 0.297 Uiso 0.436(7) d PR A 3
C48A C 0.9467(17) 0.3263(19) 0.2958(15) 0.223(10) Uani 0.436(7) d PDU A 3
H48A H 1.0114 0.3867 0.2981 0.267 Uiso 0.436(7) d PR A 3
C49A C 0.8992(12) 0.3737(14) 0.3665(16) 0.141(7) Uani 0.436(7) d PDU A 3
H49A H 0.9019 0.4523 0.4020 0.169 Uiso 0.436(7) d PR A 3
C50A C 0.7515(16) 0.3546(15) 0.4460(15) 0.239(11) Uani 0.436(7) d PDU A 3
H50A H 0.7063 0.3061 0.4698 0.287 Uiso 0.436(7) d PR A 3
H50B H 0.7038 0.3824 0.4144 0.287 Uiso 0.436(7) d PR A 3
H50C H 0.8172 0.4217 0.5069 0.287 Uiso 0.436(7) d PR A 3

loop_
_atom_site_aniso_label
_atom_site_aniso_U_11
_atom_site_aniso_U_22
_atom_site_aniso_U_33
_atom_site_aniso_U_23
_atom_site_aniso_U_13
_atom_site_aniso_U_12
Ag1 0.05595(10) 0.06011(12) 0.05172(11) 0.01064(9) 0.02339(7) 0.02471(8)
S2 0.0484(3) 0.0548(3) 0.0480(3) 0.0285(2) 0.0122(2) 0.0227(2)
P3 0.0571(3) 0.0488(3) 0.0425(3) 0.0184(3) 0.0202(2) 0.0263(2)
Si4 0.0448(3) 0.0482(3) 0.0401(3) 0.0231(2) 0.0150(2) 0.0219(2)
C5 0.0640(12) 0.0539(12) 0.0465(11) 0.0285(10) 0.0216(9) 0.0295(10)
C6 0.0841(16) 0.0879(17) 0.0518(13) 0.0394(13) 0.0208(11) 0.0487(13)
C7 0.129(2) 0.101(2) 0.0581(14) 0.0517(15) 0.0276(15) 0.0628(18)
C8 0.144(3) 0.090(2) 0.0694(15) 0.0564(15) 0.0554(17) 0.0583(18)
C9 0.0999(18) 0.0783(18) 0.0799(16) 0.0537(15) 0.0510(14) 0.0379(14)
C10 0.0700(14) 0.0594(14) 0.0595(13) 0.0347(12) 0.0293(10) 0.0267(11)
C11 0.0855(19) 0.173(3) 0.0802(19) 0.075(2) 0.0179(15) 0.069(2)
C12 0.0409(10) 0.0534(12) 0.0605(13) 0.0263(11) 0.0194(9) 0.0220(9)
C13 0.0473(12) 0.0695(15) 0.0824(16) 0.0439(13) 0.0255(11) 0.0235(10)
C14 0.0667(16) 0.0761(19) 0.128(3) 0.0606(19) 0.0365(16) 0.0210(14)
C15 0.079(2) 0.0620(19) 0.151(3) 0.036(2) 0.038(2) 0.0150(15)
C16 0.0747(18) 0.0652(19) 0.090(2) 0.0005(18) 0.0300(16) 0.0127(15)
C17 0.0537(13) 0.0625(16) 0.0673(16) 0.0180(14) 0.0213(11) 0.0183(11)
C18 0.0662(15) 0.109(2) 0.0851(17) 0.0670(16) 0.0300(13) 0.0267(14)
C19 0.0641(13) 0.0657(14) 0.0457(11) 0.0293(11) 0.0203(9) 0.0401(10)
C20 0.0993(18) 0.0686(16) 0.0573(14) 0.0342(13) 0.0252(12) 0.0535(14)
C21 0.165(3) 0.098(2) 0.096(2) 0.047(2) 0.055(2) 0.097(2)
C22 0.176(3) 0.172(3) 0.128(3) 0.080(3) 0.085(3) 0.148(3)
C23 0.100(2) 0.166(3) 0.111(3) 0.073(3) 0.0586(18) 0.098(2)
C24 0.0667(14) 0.101(2) 0.0695(15) 0.0431(15) 0.0316(11) 0.0514(13)
C25 0.111(2) 0.0531(14) 0.0809(19) 0.0331(14) 0.0192(16) 0.0288(15)
C26 0.0645(14) 0.0588(14) 0.0502(12) 0.0282(11) 0.0142(10) 0.0204(11)
C27 0.1016(19) 0.0572(15) 0.0686(16) 0.0329(14) 0.0275(14) 0.0348(14)
C28 0.150(3) 0.0679(19) 0.089(2) 0.0414(18) 0.016(2) 0.040(2)
C29 0.152(4) 0.088(3) 0.098(3) 0.062(2) 0.001(2) -0.003(3)
C30 0.108(3) 0.137(3) 0.150(3) 0.098(3) 0.044(3) 0.006(3)
C31 0.0810(18) 0.109(2) 0.118(2) 0.072(2) 0.0466(17) 0.0350(17)
C32 0.0571(11) 0.0440(11) 0.0469(11) 0.0196(10) 0.0209(9) 0.0245(9)
C33 0.0640(14) 0.0698(16) 0.0480(12) 0.0216(12) 0.0179(10) 0.0263(11)
C34 0.0572(14) 0.091(2) 0.0724(17) 0.0356(16) 0.0134(12) 0.0256(13)
C35 0.0592(14) 0.0856(19) 0.0849(19) 0.0384(16) 0.0310(13) 0.0282(13)
C36 0.0766(16) 0.0820(18) 0.0718(15) 0.0413(14) 0.0421(13) 0.0379(13)
C37 0.0620(13) 0.0641(14) 0.0514(12) 0.0281(12) 0.0221(10) 0.0294(10)
C38 0.0529(11) 0.0529(12) 0.0463(11) 0.0220(10) 0.0212(9) 0.0289(9)
C39 0.0707(14) 0.0668(15) 0.0693(15) 0.0396(13) 0.0331(11) 0.0368(11)
C40 0.0832(16) 0.109(2) 0.0955(18) 0.0744(17) 0.0466(14) 0.0608(15)
C41 0.0859(19) 0.130(3) 0.0680(17) 0.0583(18) 0.0251(14) 0.0575(18)
C42 0.0855(19) 0.088(2) 0.0568(16) 0.0196(16) 0.0041(14) 0.0384(16)
C43 0.0745(15) 0.0658(16) 0.0596(15) 0.0242(13) 0.0130(12) 0.0350(12)
C44 0.091(5) 0.202(9) 0.124(7) 0.101(7) 0.038(5) 0.058(7)
C45 0.109(7) 0.163(10) 0.140(11) 0.047(8) 0.019(6) 0.075(7)
C46 0.093(6) 0.229(12) 0.135(9) 0.125(8) 0.005(6) 0.019(8)
C47 0.089(6) 0.178(9) 0.128(7) 0.098(7) 0.016(5) 0.031(6)
C48 0.164(10) 0.223(13) 0.108(8) 0.076(8) 0.031(7) 0.121(10)
C49 0.250(15) 0.179(10) 0.119(9) 0.077(8) 0.015(10) 0.133(11)
C50 0.127(7) 0.347(17) 0.242(13) 0.177(12) 0.099(8) 0.106(9)
C44A 0.090(7) 0.150(11) 0.120(10) 0.086(9) 0.021(6) 0.044(7)
C45A 0.195(17) 0.079(7) 0.136(16) 0.008(8) -0.054(13) 0.076(9)
C46A 0.38(2) 0.38(3) 0.078(11) -0.023(14) -0.034(14) 0.33(2)
C47A 0.170(14) 0.47(4) 0.100(10) 0.083(16) 0.059(9) 0.209(19)
C48A 0.25(2) 0.43(3) 0.165(15) 0.198(17) 0.112(14) 0.258(19)
C49A 0.083(7) 0.227(17) 0.175(14) 0.155(13) 0.043(8) 0.065(9)
C50A 0.23(2) 0.159(15) 0.29(3) 0.085(16) 0.065(17) 0.105(14)

loop_
_atom_type_symbol
_atom_type_description
_atom_type_scat_dispersion_real
_atom_type_scat_dispersion_imag
_atom_type_scat_source
C C 0.0033 0.0016 'International Tables Vol C Tables 4.2.6.8 and 6.1.1.4'
H H 0.0000 0.0000 'International Tables Vol C Tables 4.2.6.8 and 6.1.1.4'
Si Si 0.0817 0.0704 'International Tables Vol C Tables 4.2.6.8 and 6.1.1.4'
P P 0.1023 0.0942 'International Tables Vol C Tables 4.2.6.8 and 6.1.1.4'
S S 0.1246 0.1234 'International Tables Vol C Tables 4.2.6.8 and 6.1.1.4'
Ag Ag -0.8971 1.1015 'International Tables Vol C Tables 4.2.6.8 and 6.1.1.4'

loop_
_geom_angle_atom_site_label_1
_geom_angle_atom_site_label_2
_geom_angle_atom_site_label_3
_geom_angle
_geom_angle_site_symmetry_3
P3 Ag1 S2 145.90(3) .
P3 Ag1 S2 122.12(3) 2_656
S2 Ag1 S2 91.98(4) 2_656
Si4 S2 Ag1 105.34(5) .
Si4 S2 Ag1 121.98(4) 2_656
Ag1 S2 Ag1 88.02(4) 2_656
C26 P3 C32 105.03(11) .
C26 P3 C38 104.18(11) .
C32 P3 C38 103.61(10) .
C26 P3 Ag1 113.06(9) .
C32 P3 Ag1 114.65(8) .
C38 P3 Ag1 115.11(8) .
C19 Si4 C12 110.51(10) .
C19 Si4 C5 107.75(10) .
C12 Si4 C5 107.87(11) .
C19 Si4 S2 111.84(8) .
C12 Si4 S2 110.11(8) .
C5 Si4 S2 108.63(8) .
C10 C5 C6 117.1(2) .
C10 C5 Si4 118.02(16) .
C6 C5 Si4 124.88(17) .
C7 C6 C5 119.3(3) .
C7 C6 C11 118.6(2) .
C5 C6 C11 122.2(2) .
C8 C7 C6 122.0(3) .
C8 C7 H7 118.0 .
C6 C7 H7 119.9 .
C9 C8 C7 119.7(2) .
C9 C8 H8 122.1 .
C7 C8 H8 118.2 .
C8 C9 C10 119.3(3) .
C8 C9 H9 119.6 .
C10 C9 H9 121.1 .
C9 C10 C5 122.6(2) .
C9 C10 H10 119.1 .
C5 C10 H10 118.3 .
C6 C11 H11A 109.5 .
C6 C11 H11B 109.5 .
H11A C11 H11B 109.5 .
C6 C11 H11C 109.5 .
H11A C11 H11C 109.5 .
H11B C11 H11C 109.5 .
C6 C11 H11D 109.5 .
H11A C11 H11D 141.1 .
H11B C11 H11D 56.3 .
H11C C11 H11D 56.3 .
C6 C11 H11E 109.5 .
H11A C11 H11E 56.3 .
H11B C11 H11E 141.1 .
H11C C11 H11E 56.3 .
H11D C11 H11E 109.5 .
C6 C11 H11F 109.5 .
H11A C11 H11F 56.3 .
H11B C11 H11F 56.3 .
H11C C11 H11F 141.1 .
H11D C11 H11F 109.5 .
H11E C11 H11F 109.5 .
C17 C12 C13 117.3(2) .
C17 C12 Si4 118.48(18) .
C13 C12 Si4 124.04(18) .
C14 C13 C12 119.2(3) .
C14 C13 C18 118.0(3) .
C12 C13 C18 122.8(2) .
C15 C14 C13 121.7(3) .
C15 C14 H14 118.9 .
C13 C14 H14 119.4 .
C14 C15 C16 120.2(3) .
C14 C15 H15 120.6 .
C16 C15 H15 119.2 .
C15 C16 C17 119.1(3) .
C15 C16 H16 120.7 .
C17 C16 H16 120.1 .
C16 C17 C12 122.5(3) .
C16 C17 H17 118.2 .
C12 C17 H17 119.0 .
C13 C18 H18A 109.5 .
C13 C18 H18B 109.5 .
H18A C18 H18B 109.5 .
C13 C18 H18C 109.5 .
H18A C18 H18C 109.5 .
H18B C18 H18C 109.5 .
C13 C18 H18D 109.5 .
H18A C18 H18D 141.1 .
H18B C18 H18D 56.3 .
H18C C18 H18D 56.3 .
C13 C18 H18E 109.5 .
H18A C18 H18E 56.3 .
H18B C18 H18E 141.1 .
H18C C18 H18E 56.3 .
H18D C18 H18E 109.5 .
C13 C18 H18F 109.5 .
H18A C18 H18F 56.3 .
H18B C18 H18F 56.3 .
H18C C18 H18F 141.1 .
H18D C18 H18F 109.5 .
H18E C18 H18F 109.5 .
C24 C19 C20 117.7(2) .
C24 C19 Si4 118.53(19) .
C20 C19 Si4 123.61(18) .
C21 C20 C19 118.8(3) .
C21 C20 C25 119.0(3) .
C19 C20 C25 122.2(2) .
C22 C21 C20 121.9(3) .
C22 C21 H21 119.3 .
C20 C21 H21 118.6 .
C21 C22 C23 120.3(3) .
C21 C22 H22 118.5 .
C23 C22 H22 121.2 .
C22 C23 C24 119.0(3) .
C22 C23 H23 116.9 .
C24 C23 H23 124.0 .
C23 C24 C19 122.3(3) .
C23 C24 H24 117.5 .
C19 C24 H24 120.2 .
C20 C25 H25A 109.4 .
C20 C25 H25B 109.6 .
H25A C25 H25B 109.5 .
C20 C25 H25C 109.4 .
H25A C25 H25C 109.5 .
H25B C25 H25C 109.5 .
C27 C26 C31 119.1(3) .
C27 C26 P3 123.9(2) .
C31 C26 P3 117.0(2) .
C26 C27 C28 120.4(3) .
C26 C27 H27 120.1 .
C28 C27 H27 119.5 .
C29 C28 C27 120.2(4) .
C29 C28 H28 118.7 .
C27 C28 H28 120.7 .
C30 C29 C28 120.3(4) .
C30 C29 H29 118.7 .
C28 C29 H29 120.7 .
C29 C30 C31 120.7(4) .
C29 C30 H30 117.6 .
C31 C30 H30 121.7 .
C26 C31 C30 119.2(4) .
C26 C31 H31 121.8 .
C30 C31 H31 119.0 .
C37 C32 C33 118.7(2) .
C37 C32 P3 123.02(17) .
C33 C32 P3 118.29(17) .
C34 C33 C32 120.4(2) .
C34 C33 H33 120.0 .
C32 C33 H33 119.1 .
C35 C34 C33 120.2(3) .
C35 C34 H34 119.7 .
C33 C34 H34 120.0 .
C36 C35 C34 119.4(2) .
C36 C35 H35 119.6 .
C34 C35 H35 120.9 .
C35 C36 C37 121.0(2) .
C35 C36 H36 119.7 .
C37 C36 H36 119.2 .
C36 C37 C32 120.4(2) .
C36 C37 H37 119.7 .
C32 C37 H37 119.9 .
C43 C38 C39 119.3(2) .
C43 C38 P3 122.70(19) .
C39 C38 P3 117.94(18) .
C38 C39 C40 120.4(3) .
C38 C39 H39 119.2 .
C40 C39 H39 120.4 .
C41 C40 C39 119.8(3) .
C41 C40 H40 119.8 .
C39 C40 H40 120.4 .
C40 C41 C42 120.6(3) .
C40 C41 H41 120.1 .
C42 C41 H41 119.3 .
C43 C42 C41 119.6(3) .
C43 C42 H42 120.6 .
C41 C42 H42 119.8 .
C38 C43 C42 120.3(3) .
C38 C43 H43 120.5 .
C42 C43 H43 119.2 .
C49 C44 C45 117.8(10) .
C49 C44 C50 119.2(11) .
C45 C44 C50 122.7(11) .
C46 C45 C44 127.2(10) .
C46 C45 H45 112.3 .
C44 C45 H45 120.1 .
C46 C45 H46A 98.1 .
C44 C45 H46A 134.6 .
H45 C45 H46A 17.3 .
C45 C46 C47 113.5(11) .
C45 C46 H46 130.3 .
C47 C46 H46 116.1 .
C45 C46 H45A 131.7 .
C47 C46 H45A 114.8 .
H46 C46 H45A 1.5 .
C46 C47 C48 124.0(10) .
C46 C47 H47 118.3 .
C48 C47 H47 117.6 .
C46 C47 H50A 145.5 .
C48 C47 H50A 89.0 .
H47 C47 H50A 31.1 .
C49 C48 C47 117.0(11) .
C49 C48 H48 124.6 .
C47 C48 H48 118.0 .
C49 C48 H49A 41.8 .
C47 C48 H49A 157.4 .
H48 C48 H49A 82.8 .
C49 C48 H50C 144.6 .
C47 C48 H50C 95.4 .
H48 C48 H50C 30.7 .
H49A C48 H50C 107.2 .
C48 C49 C44 119.0(12) .
C48 C49 H49 112.8 .
C44 C49 H49 127.4 .
C48 C49 H49A 68.9 .
C44 C49 H49A 171.4 .
H49 C49 H49A 44.2 .
C44 C50 H50A 112.4 .
C44 C50 H50B 106.2 .
H50A C50 H50B 109.5 .
C44 C50 H50C 109.7 .
H50A C50 H50C 109.5 .
H50B C50 H50C 109.5 .
C44 C50 H47A 79.7 .
H50A C50 H47A 62.9 .
H50B C50 H47A 172.1 .
H50C C50 H47A 72.7 .
C44 C50 H48A 73.5 .
H50A C50 H48A 111.4 .
H50B C50 H48A 35.1 .
H50C C50 H48A 133.6 .
H47A C50 H48A 147.6 .
C45A C44A C49A 120.2(14) .
C45A C44A C50A 127.5(14) .
C49A C44A C50A 111.7(14) .
C46A C45A C44A 128.9(17) .
C46A C45A H46 95.5 .
C44A C45A H46 135.4 .
C46A C45A H45A 97.5 .
C44A C45A H45A 133.3 .
H46 C45A H45A 2.2 .
C45A C46A C47A 110.1(18) .
C45A C46A H45 160.5 .
C47A C46A H45 73.7 .
C45A C46A H46A 132.9 .
C47A C46A H46A 107.4 .
H45 C46A H46A 34.8 .
C46A C47A C48A 125.3(16) .
C46A C47A H45 21.1 .
C48A C47A H45 145.6 .
C46A C47A H47A 111.2 .
C48A C47A H47A 122.6 .
H45 C47A H47A 91.7 .
C49A C48A C47A 118.4(17) .
C49A C48A H50B 136.8 .
C47A C48A H50B 104.7 .
C49A C48A H48A 111.2 .
C47A C48A H48A 129.6 .
H50B C48A H48A 28.0 .
C48A C49A C44A 115.7(16) .
C48A C49A H49 89.4 .
C44A C49A H49 150.2 .
C48A C49A H49A 131.3 .
C44A C49A H49A 109.7 .
H49 C49A H49A 42.3 .
C44A C50A H47 79.9 .
C44A C50A H48 86.9 .
H47 C50A H48 165.1 .
C44A C50A H50A 113.9 .
H47 C50A H50A 38.5 .
H48 C50A H50A 147.7 .
C44A C50A H50B 108.7 .
H47 C50A H50B 106.1 .
H48 C50A H50B 84.6 .
H50A C50A H50B 109.5 .
C44A C50A H50C 105.7 .
H47 C50A H50C 139.5 .
H48 C50A H50C 38.7 .
H50A C50A H50C 109.5 .
H50B C50A H50C 109.5 .

loop_
_geom_bond_atom_site_label_1
_geom_bond_atom_site_label_2
_geom_bond_distance
_geom_bond_site_symmetry_2
Ag1 P3 2.3845(12) .
Ag1 S2 2.4680(9) .
Ag1 S2 2.6376(8) 2_656
S2 Si4 2.1060(12) .
S2 Ag1 2.6376(8) 2_656
P3 C26 1.815(2) .
P3 C32 1.822(2) .
P3 C38 1.824(2) .
Si4 C19 1.883(2) .
Si4 C12 1.896(2) .
Si4 C5 1.899(2) .
C5 C10 1.389(3) .
C5 C6 1.401(3) .
C6 C7 1.391(4) .
C6 C11 1.510(4) .
C7 C8 1.364(5) .
C7 H7 0.9599 .
C8 C9 1.360(4) .
C8 H8 0.9601 .
C9 C10 1.386(3) .
C9 H9 0.9599 .
C10 H10 0.9600 .
C11 H11A 0.9600 .
C11 H11B 0.9600 .
C11 H11C 0.9600 .
C11 H11D 0.9600 .
C11 H11E 0.9600 .
C11 H11F 0.9600 .
C12 C17 1.394(3) .
C12 C13 1.406(3) .
C13 C14 1.395(4) .
C13 C18 1.491(4) .
C14 C15 1.362(5) .
C14 H14 0.9601 .
C15 C16 1.367(5) .
C15 H15 0.9600 .
C16 C17 1.383(4) .
C16 H16 0.9599 .
C17 H17 0.9600 .
C18 H18A 0.9600 .
C18 H18B 0.9600 .
C18 H18C 0.9600 .
C18 H18D 0.9600 .
C18 H18E 0.9600 .
C18 H18F 0.9600 .
C19 C24 1.395(3) .
C19 C20 1.398(3) .
C20 C21 1.397(4) .
C20 C25 1.501(4) .
C21 C22 1.360(6) .
C21 H21 0.9600 .
C22 C23 1.362(6) .
C22 H22 0.9599 .
C23 C24 1.384(4) .
C23 H23 0.9599 .
C24 H24 0.9600 .
C25 H25A 0.9600 .
C25 H25B 0.9601 .
C25 H25C 0.9600 .
C26 C27 1.371(4) .
C26 C31 1.385(4) .
C27 C28 1.379(4) .
C27 H27 0.9599 .
C28 C29 1.353(6) .
C28 H28 0.9599 .
C29 C30 1.352(6) .
C29 H29 0.9598 .
C30 C31 1.386(5) .
C30 H30 0.9601 .
C31 H31 0.9600 .
C32 C37 1.387(3) .
C32 C33 1.388(3) .
C33 C34 1.385(4) .
C33 H33 0.9599 .
C34 C35 1.378(4) .
C34 H34 0.9600 .
C35 C36 1.371(4) .
C35 H35 0.9600 .
C36 C37 1.373(3) .
C36 H36 0.9601 .
C37 H37 0.9600 .
C38 C43 1.377(3) .
C38 C39 1.379(3) .
C39 C40 1.389(4) .
C39 H39 0.9600 .
C40 C41 1.356(4) .
C40 H40 0.9599 .
C41 C42 1.385(4) .
C41 H41 0.9600 .
C42 C43 1.383(4) .
C42 H42 0.9598 .
C43 H43 0.9600 .
C44 C49 1.359(12) .
C44 C45 1.362(12) .
C44 C50 1.472(14) .
C45 C46 1.305(11) .
C45 H45 0.9600 .
C45 H46A 1.4704 .
C46 C47 1.338(13) .
C46 H46 0.9601 .
C46 H45A 0.5886 .
C47 C48 1.424(12) .
C47 H47 0.9602 .
C47 H50A 1.4423 .
C48 C49 1.344(15) .
C48 H48 0.9600 .
C48 H49A 1.3405 .
C48 H50C 1.2959 .
C49 H49 0.9600 .
C49 H49A 0.9581 .
C50 H50A 0.9599 .
C50 H50B 0.9599 .
C50 H50C 0.9600 .
C50 H47A 1.4600 .
C50 H48A 1.2349 .
C44A C45A 1.340(14) .
C44A C49A 1.404(15) .
C44A C50A 1.479(17) .
C45A C46A 1.303(16) .
C45A H46 1.3295 .
C45A H45A 0.9600 .
C46A C47A 1.36(2) .
C46A H45 0.4912 .
C46A H46A 0.9599 .
C47A C48A 1.46(2) .
C47A H45 1.3121 .
C47A H47A 0.9600 .
C48A C49A 1.32(2) .
C48A H50B 1.3988 .
C48A H48A 0.9601 .
C49A H49 1.0333 .
C49A H49A 0.9600 .
C50A H47 1.2745 .
C50A H48 1.0668 .
C50A H50A 0.9599 .
C50A H50B 0.9600 .
C50A H50C 0.9600 .

loop_
_geom_torsion_atom_site_label_1
_geom_torsion_atom_site_label_2
_geom_torsion_atom_site_label_3
_geom_torsion_atom_site_label_4
_geom_torsion
_geom_torsion_site_symmetry_1
_geom_torsion_site_symmetry_4
P3 Ag1 S2 Si4 -56.32(5) . .
S2 Ag1 S2 Si4 122.69(4) 2_656 .
P3 Ag1 S2 Ag1 -179.01(3) . 2_656
S2 Ag1 S2 Ag1 0.0 2_656 2_656
S2 Ag1 P3 C26 149.79(9) . .
S2 Ag1 P3 C26 -29.04(9) 2_656 .
S2 Ag1 P3 C32 -89.85(9) . .
S2 Ag1 P3 C32 91.33(8) 2_656 .
S2 Ag1 P3 C38 30.22(9) . .
S2 Ag1 P3 C38 -148.61(8) 2_656 .
Ag1 S2 Si4 C19 -150.36(8) . .
Ag1 S2 Si4 C19 -52.94(9) 2_656 .
Ag1 S2 Si4 C12 -27.08(8) . .
Ag1 S2 Si4 C12 70.34(9) 2_656 .
Ag1 S2 Si4 C5 90.84(8) . .
Ag1 S2 Si4 C5 -171.74(8) 2_656 .
C19 Si4 C5 C10 -125.69(19) . .
C12 Si4 C5 C10 114.99(19) . .
S2 Si4 C5 C10 -4.3(2) . .
C19 Si4 C5 C6 53.3(2) . .
C12 Si4 C5 C6 -66.0(2) . .
S2 Si4 C5 C6 174.6(2) . .
C10 C5 C6 C7 -1.3(4) . .
Si4 C5 C6 C7 179.8(2) . .
C10 C5 C6 C11 178.9(3) . .
Si4 C5 C6 C11 -0.1(4) . .
C5 C6 C7 C8 -0.1(5) . .
C11 C6 C7 C8 179.8(3) . .
C6 C7 C8 C9 1.2(5) . .
C7 C8 C9 C10 -1.0(5) . .
C8 C9 C10 C5 -0.4(4) . .
C6 C5 C10 C9 1.5(4) . .
Si4 C5 C10 C9 -179.4(2) . .
C19 Si4 C12 C17 -122.46(18) . .
C5 Si4 C12 C17 -4.9(2) . .
S2 Si4 C12 C17 113.49(18) . .
C19 Si4 C12 C13 62.6(2) . .
C5 Si4 C12 C13 -179.85(19) . .
S2 Si4 C12 C13 -61.5(2) . .
C17 C12 C13 C14 1.0(3) . .
Si4 C12 C13 C14 175.97(19) . .
C17 C12 C13 C18 -178.3(2) . .
Si4 C12 C13 C18 -3.3(3) . .
C12 C13 C14 C15 -1.0(4) . .
C18 C13 C14 C15 178.4(3) . .
C13 C14 C15 C16 0.9(5) . .
C14 C15 C16 C17 -0.9(5) . .
C15 C16 C17 C12 0.9(5) . .
C13 C12 C17 C16 -1.0(4) . .
Si4 C12 C17 C16 -176.3(2) . .
C12 Si4 C19 C24 8.7(2) . .
C5 Si4 C19 C24 -108.92(19) . .
S2 Si4 C19 C24 131.76(17) . .
C12 Si4 C19 C20 -175.23(18) . .
C5 Si4 C19 C20 67.1(2) . .
S2 Si4 C19 C20 -52.2(2) . .
C24 C19 C20 C21 -0.9(3) . .
Si4 C19 C20 C21 -177.0(2) . .
C24 C19 C20 C25 178.7(2) . .
Si4 C19 C20 C25 2.6(3) . .
C19 C20 C21 C22 0.6(5) . .
C25 C20 C21 C22 -179.0(3) . .
C20 C21 C22 C23 0.5(6) . .
C21 C22 C23 C24 -1.2(6) . .
C22 C23 C24 C19 0.9(5) . .
C20 C19 C24 C23 0.2(4) . .
Si4 C19 C24 C23 176.5(2) . .
C32 P3 C26 C27 10.7(2) . .
C38 P3 C26 C27 -97.9(2) . .
Ag1 P3 C26 C27 136.4(2) . .
C32 P3 C26 C31 -168.5(2) . .
C38 P3 C26 C31 82.9(2) . .
Ag1 P3 C26 C31 -42.8(2) . .
C31 C26 C27 C28 -1.5(4) . .
P3 C26 C27 C28 179.3(2) . .
C26 C27 C28 C29 0.8(5) . .
C27 C28 C29 C30 -1.2(6) . .
C28 C29 C30 C31 2.3(7) . .
C27 C26 C31 C30 2.6(5) . .
P3 C26 C31 C30 -178.2(3) . .
C29 C30 C31 C26 -3.0(6) . .
C26 P3 C32 C37 -108.4(2) . .
C38 P3 C32 C37 0.6(2) . .
Ag1 P3 C32 C37 126.91(18) . .
C26 P3 C32 C33 73.4(2) . .
C38 P3 C32 C33 -177.60(19) . .
Ag1 P3 C32 C33 -51.3(2) . .
C37 C32 C33 C34 0.9(4) . .
P3 C32 C33 C34 179.2(2) . .
C32 C33 C34 C35 -0.5(4) . .
C33 C34 C35 C36 -0.4(5) . .
C34 C35 C36 C37 0.9(5) . .
C35 C36 C37 C32 -0.5(4) . .
C33 C32 C37 C36 -0.4(4) . .
P3 C32 C37 C36 -178.6(2) . .
C26 P3 C38 C43 18.7(2) . .
C32 P3 C38 C43 -91.0(2) . .
Ag1 P3 C38 C43 143.04(18) . .
C26 P3 C38 C39 -162.11(18) . .
C32 P3 C38 C39 88.24(19) . .
Ag1 P3 C38 C39 -37.73(19) . .
C43 C38 C39 C40 1.2(3) . .
P3 C38 C39 C40 -178.02(18) . .
C38 C39 C40 C41 -0.6(4) . .
C39 C40 C41 C42 0.0(4) . .
C40 C41 C42 C43 -0.1(5) . .
C39 C38 C43 C42 -1.3(4) . .
P3 C38 C43 C42 177.9(2) . .
C41 C42 C43 C38 0.7(5) . .
C49 C44 C45 C46 -6(2) . .
C50 C44 C45 C46 -179.4(15) . .
C44 C45 C46 C47 2(2) . .
C45 C46 C47 C48 -4(2) . .
C46 C47 C48 C49 10(2) . .
C47 C48 C49 C44 -14(2) . .
C45 C44 C49 C48 12(2) . .
C50 C44 C49 C48 -174.2(15) . .
C49A C44A C45A C46A 1(3) . .
C50A C44A C45A C46A -169(2) . .
C44A C45A C46A C47A -9(4) . .
C45A C46A C47A C48A 7(4) . .
C46A C47A C48A C49A 3(4) . .
C47A C48A C49A C44A -12(3) . .
C45A C44A C49A C48A 10(3) . .
C50A C44A C49A C48A -178.2(17) . .
